data_1515356
loop_
_publ_author_name
'Lloyd, Gareth O.'
'Piepenbrock, Marc-Oliver M.'
'Foster, Jonathan A.'
'Clarke, Nigel'
'Steed, Jonathan W.'

_publ_section_title
;
 Anion tuning of chiral bis(urea) low molecular weight gels
;
_journal_issue 1
_journal_name_full 'Soft Matter'
_journal_page_first 204
_journal_paper_doi 10.1039/c1sm06448g
_journal_volume 8
_journal_year 2012
_chemical_absolute_configuration syn
_chemical_formula_moiety 'C22 H30 N4 O2'
_chemical_formula_sum 'C22 H30 N4 O2'
_chemical_formula_weight 382.50
_chemical_name_systematic
;
14 form 2
;
_space_group_IT_number 4
_symmetry_cell_setting monoclinic
_symmetry_space_group_name_Hall 'P 2yb'
_symmetry_space_group_name_H-M 'P 1 21 1'
_atom_sites_solution_hydrogens geom
_atom_sites_solution_primary direct
_atom_sites_solution_secondary difmap
_audit_creation_method SHELXL-97
_cell_angle_alpha 90.00
_cell_angle_beta 90.8720(10)
_cell_angle_gamma 90.00
_cell_formula_units_Z 2
_cell_length_a 4.59140(10)
_cell_length_b 19.6481(4)
_cell_length_c 11.2393(3)
_cell_measurement_reflns_used 4487
_cell_measurement_temperature 120(2)
_cell_measurement_theta_max 29.068
_cell_measurement_theta_min 2.754
_cell_volume 1013.81(4)
_computing_cell_refinement Saint
_computing_data_collection Smart
_computing_data_reduction Saint
_computing_molecular_graphics Xseed
_computing_publication_material Xseed
_computing_structure_refinement 'SHELXL-97 (Sheldrick, 1997)'
_computing_structure_solution 'SHELXS-97 (Sheldrick, 1990)'
_diffrn_ambient_temperature 120(2)
_diffrn_measured_fraction_theta_full 1.000
_diffrn_measured_fraction_theta_max 1.000
_diffrn_measurement_device_type Smart-6K
_diffrn_radiation_monochromator graphite
_diffrn_radiation_source 'fine-focus sealed tube'
_diffrn_radiation_type MoK\a
_diffrn_radiation_wavelength 0.71073
_diffrn_reflns_av_R_equivalents 0.0399
_diffrn_reflns_av_sigmaI/netI 0.0488
_diffrn_reflns_limit_h_max 6
_diffrn_reflns_limit_h_min -6
_diffrn_reflns_limit_k_max 28
_diffrn_reflns_limit_k_min -28
_diffrn_reflns_limit_l_max 16
_diffrn_reflns_limit_l_min -16
_diffrn_reflns_number 18937
_diffrn_reflns_theta_full 30.52
_diffrn_reflns_theta_max 30.52
_diffrn_reflns_theta_min 1.81
_diffrn_standards_number 0
_exptl_absorpt_coefficient_mu 0.082
_exptl_absorpt_correction_T_max 0.9959
_exptl_absorpt_correction_T_min 0.9193
_exptl_absorpt_correction_type multi-scan
_exptl_absorpt_process_details SADABS
_exptl_crystal_colour Colourless
_exptl_crystal_density_diffrn 1.253
_exptl_crystal_density_method 'not measured'
_exptl_crystal_description Needle
_exptl_crystal_F_000 412
_exptl_crystal_size_max 0.21
_exptl_crystal_size_mid 0.07
_exptl_crystal_size_min 0.05
_refine_diff_density_max 0.338
_refine_diff_density_min -0.180
_refine_diff_density_rms 0.045
_refine_ls_extinction_method none
_refine_ls_goodness_of_fit_ref 1.104
_refine_ls_hydrogen_treatment constr
_refine_ls_matrix_type full
_refine_ls_number_parameters 253
_refine_ls_number_reflns 3189
_refine_ls_number_restraints 1
_refine_ls_restrained_S_all 1.104
_refine_ls_R_factor_all 0.0488
_refine_ls_R_factor_gt 0.0376
_refine_ls_shift/su_max 0.000
_refine_ls_shift/su_mean 0.000
_refine_ls_structure_factor_coef Fsqd
_refine_ls_weighting_details 'calc w=1/[\s^2^(Fo^2^)+(0.0510P)^2^+0.0544P] where P=(Fo^2^+2Fc^2^)/3'
_refine_ls_weighting_scheme calc
_refine_ls_wR_factor_gt 0.0886
_refine_ls_wR_factor_ref 0.0944
_reflns_number_gt 2763
_reflns_number_total 3189
_reflns_threshold_expression >2sigma(I)
_cod_data_source_file c1sm06448g.txt
_cod_data_source_block 3
_cod_depositor_comments
;
The following automatic conversions were performed:

'_exptl_absorpt_correction_type' value 'Multi-scan' changed to
'multi-scan' according to
/usr/data/users/saulius/automatic-downloads/retrospective/RSC/lib/dictionaries/cif_core.dic
dictionary named 'cif_core.dic' version 2.4.2 from 2011-04-26.

Automatic conversion script
Id: cif_fix_values 2281 2013-09-26 08:29:07Z andrius 
;
_cod_original_sg_symbol_H-M P21
_cod_database_code 1515356

loop_
_symmetry_equiv_pos_as_xyz
'x, y, z'
'-x, y+1/2, -z'

loop_
_atom_site_label
_atom_site_type_symbol
_atom_site_fract_x
_atom_site_fract_y
_atom_site_fract_z
_atom_site_U_iso_or_equiv
_atom_site_adp_type
_atom_site_occupancy
_atom_site_symmetry_multiplicity
_atom_site_calc_flag
_atom_site_refinement_flags
O1 O -0.0113(3) 0.52357(7) 0.43438(12) 0.0216(3) Uani 1 1 d .
N1 N 0.4110(3) 0.53998(8) 0.33375(13) 0.0179(3) Uani 1 1 d .
H1N H 0.5993 0.5317 0.3315 0.021 Uiso 1 1 calc R
C1 C 0.4697(4) 0.56902(9) 0.12721(14) 0.0162(3) Uani 1 1 d .
O2 O 0.2409(3) 0.30428(9) 1.00567(12) 0.0255(3) Uani 1 1 d .
N2 N 0.4215(3) 0.49269(8) 0.52013(14) 0.0182(3) Uani 1 1 d .
H2N H 0.6079 0.4846 0.5097 0.022 Uiso 1 1 calc R
C2 C 0.5573(4) 0.50449(10) 0.09154(17) 0.0213(4) Uani 1 1 d .
H2 H 0.4864 0.4656 0.1322 0.026 Uiso 1 1 calc R
N3 N -0.1843(3) 0.30810(8) 0.90019(13) 0.0179(3) Uani 1 1 d .
H3N H -0.3752 0.3042 0.9012 0.022 Uiso 1 1 calc R
C3 C 0.7464(5) 0.49589(11) -0.00252(18) 0.0264(4) Uani 1 1 d .
H3 H 0.8055 0.4515 -0.0254 0.032 Uiso 1 1 calc R
N4 N -0.1909(3) 0.30044(10) 1.10357(13) 0.0210(3) Uani 1 1 d .
H4N H -0.3819 0.2992 1.0958 0.025 Uiso 1 1 calc R
C4 C 0.8487(5) 0.55234(12) -0.06288(18) 0.0281(4) Uani 1 1 d .
H4 H 0.9799 0.5468 -0.1267 0.034 Uiso 1 1 calc R
C5 C 0.7596(4) 0.61665(11) -0.03019(18) 0.0246(4) Uani 1 1 d .
H5 H 0.8272 0.6553 -0.0725 0.029 Uiso 1 1 calc R
C6 C 0.5707(4) 0.62519(10) 0.06481(17) 0.0203(4) Uani 1 1 d .
H6 H 0.5107 0.6696 0.0870 0.024 Uiso 1 1 calc R
C7 C 0.2704(4) 0.57552(9) 0.23386(15) 0.0163(3) Uani 1 1 d .
H7 H 0.0847 0.5511 0.2142 0.020 Uiso 1 1 calc R
C8 C 0.1940(5) 0.64862(11) 0.26586(18) 0.0245(4) Uani 1 1 d .
H8A H 0.0667 0.6488 0.3351 0.037 Uiso 1 1 calc R
H8B H 0.0933 0.6702 0.1983 0.037 Uiso 1 1 calc R
H8C H 0.3729 0.6739 0.2848 0.037 Uiso 1 1 calc R
C9 C 0.2587(4) 0.51944(9) 0.42960(16) 0.0162(3) Uani 1 1 d .
C10 C 0.2915(4) 0.47723(9) 0.63385(15) 0.0172(3) Uani 1 1 d .
H10A H 0.1206 0.5072 0.6446 0.021 Uiso 1 1 calc R
H10B H 0.4344 0.4879 0.6980 0.021 Uiso 1 1 calc R
C11 C 0.1948(4) 0.40368(10) 0.64717(16) 0.0183(3) Uani 1 1 d .
H11A H 0.3660 0.3733 0.6410 0.022 Uiso 1 1 calc R
H11B H 0.0565 0.3920 0.5819 0.022 Uiso 1 1 calc R
C12 C 0.0491(4) 0.39227(9) 0.76647(16) 0.0176(3) Uani 1 1 d .
H12A H -0.1260 0.4215 0.7706 0.021 Uiso 1 1 calc R
H12B H 0.1849 0.4065 0.8311 0.021 Uiso 1 1 calc R
C13 C -0.0403(4) 0.31847(9) 0.78723(16) 0.0177(3) Uani 1 1 d .
H13A H -0.1730 0.3039 0.7218 0.021 Uiso 1 1 calc R
H13B H 0.1354 0.2893 0.7848 0.021 Uiso 1 1 calc R
C14 C -0.0308(4) 0.30428(10) 1.00407(16) 0.0177(3) Uani 1 1 d .
C15 C -0.0638(4) 0.29825(11) 1.22373(16) 0.0196(4) Uani 1 1 d .
H15 H 0.1264 0.2736 1.2194 0.024 Uiso 1 1 calc R
C16 C -0.0021(5) 0.36983(11) 1.2694(2) 0.0295(5) Uani 1 1 d .
H16A H 0.1295 0.3931 1.2149 0.044 Uiso 1 1 calc R
H16B H 0.0890 0.3672 1.3487 0.044 Uiso 1 1 calc R
H16C H -0.1853 0.3952 1.2740 0.044 Uiso 1 1 calc R
C17 C -0.2655(4) 0.25635(10) 1.30164(16) 0.0180(3) Uani 1 1 d .
C18 C -0.3768(4) 0.28049(11) 1.40851(17) 0.0232(4) Uani 1 1 d .
H18 H -0.3262 0.3247 1.4359 0.028 Uiso 1 1 calc R
C19 C -0.5624(5) 0.23977(12) 1.47519(18) 0.0270(4) Uani 1 1 d .
H19 H -0.6370 0.2567 1.5478 0.032 Uiso 1 1 calc R
C20 C -0.6394(4) 0.17550(11) 1.43765(18) 0.0257(4) Uani 1 1 d .
H20 H -0.7649 0.1481 1.4840 0.031 Uiso 1 1 calc R
C21 C -0.5310(4) 0.15120(11) 1.33104(18) 0.0245(4) Uani 1 1 d .
H21 H -0.5840 0.1071 1.3037 0.029 Uiso 1 1 calc R
C22 C -0.3451(4) 0.19130(10) 1.26418(17) 0.0215(4) Uani 1 1 d .
H22 H -0.2711 0.1740 1.1917 0.026 Uiso 1 1 calc R

loop_
_atom_site_aniso_label
_atom_site_aniso_U_11
_atom_site_aniso_U_22
_atom_site_aniso_U_33
_atom_site_aniso_U_23
_atom_site_aniso_U_13
_atom_site_aniso_U_12
O1 0.0129(6) 0.0320(8) 0.0199(6) 0.0051(6) 0.0025(5) -0.0001(5)
N1 0.0122(6) 0.0266(8) 0.0149(7) 0.0066(6) 0.0018(5) 0.0012(6)
C1 0.0146(7) 0.0220(9) 0.0119(7) 0.0017(6) -0.0003(6) 0.0002(6)
O2 0.0119(5) 0.0435(8) 0.0212(6) 0.0084(6) 0.0013(5) -0.0007(6)
N2 0.0137(6) 0.0250(8) 0.0159(7) 0.0063(6) 0.0029(5) 0.0001(6)
C2 0.0254(9) 0.0196(9) 0.0189(8) 0.0018(7) 0.0032(7) -0.0005(7)
N3 0.0134(6) 0.0252(8) 0.0152(7) 0.0041(6) 0.0014(5) -0.0021(6)
C3 0.0331(10) 0.0250(10) 0.0213(9) -0.0025(8) 0.0053(8) 0.0061(8)
N4 0.0130(6) 0.0352(9) 0.0148(7) 0.0055(7) -0.0006(5) -0.0012(6)
C4 0.0296(10) 0.0369(12) 0.0180(9) 0.0033(8) 0.0092(8) 0.0032(9)
C5 0.0264(10) 0.0277(10) 0.0198(9) 0.0062(8) 0.0054(7) -0.0025(8)
C6 0.0225(9) 0.0191(9) 0.0194(8) 0.0025(7) 0.0020(7) 0.0005(7)
C7 0.0162(8) 0.0199(8) 0.0129(7) 0.0025(6) 0.0028(6) 0.0025(6)
C8 0.0323(10) 0.0227(9) 0.0187(8) 0.0002(7) 0.0049(7) 0.0069(8)
C9 0.0149(7) 0.0168(8) 0.0169(8) 0.0010(6) 0.0024(6) 0.0004(6)
C10 0.0194(8) 0.0184(8) 0.0137(8) 0.0029(6) 0.0018(6) -0.0015(7)
C11 0.0221(8) 0.0183(8) 0.0146(8) 0.0015(6) 0.0050(6) -0.0031(7)
C12 0.0204(8) 0.0179(8) 0.0147(8) 0.0015(6) 0.0040(6) -0.0012(7)
C13 0.0196(8) 0.0190(8) 0.0147(8) 0.0018(6) 0.0026(6) -0.0034(6)
C14 0.0152(7) 0.0211(8) 0.0167(8) 0.0033(7) 0.0011(6) -0.0006(7)
C15 0.0161(7) 0.0275(9) 0.0151(8) 0.0043(7) -0.0001(6) -0.0023(7)
C16 0.0329(11) 0.0285(11) 0.0271(10) 0.0037(8) -0.0024(9) -0.0097(9)
C17 0.0144(8) 0.0230(9) 0.0164(8) 0.0041(7) -0.0013(6) 0.0019(6)
C18 0.0264(9) 0.0249(9) 0.0182(9) -0.0002(7) 0.0024(7) -0.0023(7)
C19 0.0305(11) 0.0328(11) 0.0178(9) 0.0006(8) 0.0061(8) -0.0001(9)
C20 0.0263(10) 0.0287(10) 0.0223(10) 0.0076(8) 0.0051(8) -0.0028(8)
C21 0.0282(10) 0.0196(9) 0.0258(9) 0.0022(8) 0.0008(7) 0.0002(8)
C22 0.0247(9) 0.0217(9) 0.0180(8) -0.0007(7) 0.0034(7) 0.0039(7)

loop_
_atom_type_symbol
_atom_type_description
_atom_type_scat_dispersion_real
_atom_type_scat_dispersion_imag
_atom_type_scat_source
C C 0.0033 0.0016 'International Tables Vol C Tables 4.2.6.8 and 6.1.1.4'
H H 0.0000 0.0000 'International Tables Vol C Tables 4.2.6.8 and 6.1.1.4'
N N 0.0061 0.0033 'International Tables Vol C Tables 4.2.6.8 and 6.1.1.4'
O O 0.0106 0.0060 'International Tables Vol C Tables 4.2.6.8 and 6.1.1.4'

loop_
_geom_angle_atom_site_label_1
_geom_angle_atom_site_label_2
_geom_angle_atom_site_label_3
_geom_angle
C9 N1 C7 121.67(14)
C9 N1 H1N 119.2
C7 N1 H1N 119.2
C2 C1 C6 118.54(16)
C2 C1 C7 118.85(16)
C6 C1 C7 122.60(16)
C9 N2 C10 120.78(14)
C9 N2 H2N 119.6
C10 N2 H2N 119.6
C3 C2 C1 121.14(18)
C3 C2 H2 119.4
C1 C2 H2 119.4
C14 N3 C13 121.43(14)
C14 N3 H3N 119.3
C13 N3 H3N 119.3
C4 C3 C2 119.72(19)
C4 C3 H3 120.1
C2 C3 H3 120.1
C14 N4 C15 123.45(15)
C14 N4 H4N 118.3
C15 N4 H4N 118.3
C5 C4 C3 119.91(18)
C5 C4 H4 120.0
C3 C4 H4 120.0
C4 C5 C6 120.25(18)
C4 C5 H5 119.9
C6 C5 H5 119.9
C1 C6 C5 120.41(18)
C1 C6 H6 119.8
C5 C6 H6 119.8
N1 C7 C8 111.67(15)
N1 C7 C1 107.45(14)
C8 C7 C1 114.07(15)
N1 C7 H7 107.8
C8 C7 H7 107.8
C1 C7 H7 107.8
C7 C8 H8A 109.5
C7 C8 H8B 109.5
H8A C8 H8B 109.5
C7 C8 H8C 109.5
H8A C8 H8C 109.5
H8B C8 H8C 109.5
O1 C9 N1 122.79(16)
O1 C9 N2 121.99(16)
N1 C9 N2 115.22(15)
N2 C10 C11 114.24(15)
N2 C10 H10A 108.7
C11 C10 H10A 108.7
N2 C10 H10B 108.7
C11 C10 H10B 108.7
H10A C10 H10B 107.6
C10 C11 C12 111.06(15)
C10 C11 H11A 109.4
C12 C11 H11A 109.4
C10 C11 H11B 109.4
C12 C11 H11B 109.4
H11A C11 H11B 108.0
C11 C12 C13 113.39(15)
C11 C12 H12A 108.9
C13 C12 H12A 108.9
C11 C12 H12B 108.9
C13 C12 H12B 108.9
H12A C12 H12B 107.7
N3 C13 C12 113.17(15)
N3 C13 H13A 108.9
C12 C13 H13A 108.9
N3 C13 H13B 108.9
C12 C13 H13B 108.9
H13A C13 H13B 107.8
O2 C14 N4 123.05(16)
O2 C14 N3 121.26(16)
N4 C14 N3 115.69(15)
N4 C15 C16 110.70(17)
N4 C15 C17 107.96(15)
C16 C15 C17 114.61(17)
N4 C15 H15 107.8
C16 C15 H15 107.8
C17 C15 H15 107.8
C15 C16 H16A 109.5
C15 C16 H16B 109.5
H16A C16 H16B 109.5
C15 C16 H16C 109.5
H16A C16 H16C 109.5
H16B C16 H16C 109.5
C22 C17 C18 118.30(17)
C22 C17 C15 118.72(17)
C18 C17 C15 122.97(18)
C17 C18 C19 120.14(19)
C17 C18 H18 119.9
C19 C18 H18 119.9
C20 C19 C18 121.2(2)
C20 C19 H19 119.4
C18 C19 H19 119.4
C19 C20 C21 119.10(19)
C19 C20 H20 120.5
C21 C20 H20 120.5
C20 C21 C22 120.2(2)
C20 C21 H21 119.9
C22 C21 H21 119.9
C21 C22 C17 121.13(18)
C21 C22 H22 119.4
C17 C22 H22 119.4

loop_
_geom_bond_atom_site_label_1
_geom_bond_atom_site_label_2
_geom_bond_distance
O1 C9 1.244(2)
N1 C9 1.355(2)
N1 C7 1.464(2)
N1 H1N 0.8800
C1 C2 1.391(3)
C1 C6 1.391(3)
C1 C7 1.525(2)
O2 C14 1.247(2)
N2 C9 1.359(2)
N2 C10 1.451(2)
N2 H2N 0.8800
C2 C3 1.389(3)
C2 H2 0.9500
N3 C14 1.357(2)
N3 C13 1.455(2)
N3 H3N 0.8800
C3 C4 1.386(3)
C3 H3 0.9500
N4 C14 1.350(2)
N4 C15 1.464(2)
N4 H4N 0.8800
C4 C5 1.380(3)
C4 H4 0.9500
C5 C6 1.396(3)
C5 H5 0.9500
C6 H6 0.9500
C7 C8 1.523(3)
C7 H7 1.0000
C8 H8A 0.9800
C8 H8B 0.9800
C8 H8C 0.9800
C10 C11 1.520(2)
C10 H10A 0.9900
C10 H10B 0.9900
C11 C12 1.524(2)
C11 H11A 0.9900
C11 H11B 0.9900
C12 C13 1.526(3)
C12 H12A 0.9900
C12 H12B 0.9900
C13 H13A 0.9900
C13 H13B 0.9900
C15 C16 1.522(3)
C15 C17 1.525(3)
C15 H15 1.0000
C16 H16A 0.9800
C16 H16B 0.9800
C16 H16C 0.9800
C17 C22 1.393(3)
C17 C18 1.396(3)
C18 C19 1.395(3)
C18 H18 0.9500
C19 C20 1.376(3)
C19 H19 0.9500
C20 C21 1.389(3)
C20 H20 0.9500
C21 C22 1.390(3)
C21 H21 0.9500
C22 H22 0.9500

loop_
_geom_torsion_atom_site_label_1
_geom_torsion_atom_site_label_2
_geom_torsion_atom_site_label_3
_geom_torsion_atom_site_label_4
_geom_torsion
C6 C1 C2 C3 1.4(3)
C7 C1 C2 C3 -177.83(17)
C1 C2 C3 C4 -0.5(3)
C2 C3 C4 C5 -0.7(3)
C3 C4 C5 C6 1.1(3)
C2 C1 C6 C5 -1.1(3)
C7 C1 C6 C5 178.16(17)
C4 C5 C6 C1 -0.2(3)
C9 N1 C7 C8 73.5(2)
C9 N1 C7 C1 -160.66(16)
C2 C1 C7 N1 54.6(2)
C6 C1 C7 N1 -124.66(18)
C2 C1 C7 C8 178.91(17)
C6 C1 C7 C8 -0.3(2)
C7 N1 C9 O1 6.8(3)
C7 N1 C9 N2 -174.26(17)
C10 N2 C9 O1 -9.5(3)
C10 N2 C9 N1 171.65(16)
C9 N2 C10 C11 95.4(2)
N2 C10 C11 C12 -177.55(14)
C10 C11 C12 C13 -177.38(16)
C14 N3 C13 C12 -78.3(2)
C11 C12 C13 N3 -178.86(15)
C15 N4 C14 O2 2.2(3)
C15 N4 C14 N3 -177.92(18)
C13 N3 C14 O2 -5.6(3)
C13 N3 C14 N4 174.53(17)
C14 N4 C15 C16 85.0(2)
C14 N4 C15 C17 -148.81(19)
N4 C15 C17 C22 53.2(2)
C16 C15 C17 C22 177.10(17)
N4 C15 C17 C18 -126.08(19)
C16 C15 C17 C18 -2.2(3)
C22 C17 C18 C19 0.1(3)
C15 C17 C18 C19 179.46(18)
C17 C18 C19 C20 0.0(3)
C18 C19 C20 C21 -0.4(3)
C19 C20 C21 C22 0.6(3)
C20 C21 C22 C17 -0.5(3)
C18 C17 C22 C21 0.1(3)
C15 C17 C22 C21 -179.26(17)
